data_4020374
loop_
_publ_author_name
'Jonathan D. Toker'
'Martin R. Tremblay'
'Jari Yli-Kauhaluoma'
'Anita D. Wentworth'
'Bin Zhou'
'Paul Wentworth, Jr.'
'Kim D. Janda'

_publ_section_title
;
 Exploring the Scope of the 29G12 Antibody Catalyzed
 1,3-Dipolar Cycloaddition Reaction
;
_journal_name_full 'Journal of Organic Chemistry'
_journal_page_first 7810
_journal_page_last 7815
_journal_paper_doi 10.1021/jo050410b
_journal_volume 70
_journal_year 2005
_chemical_formula_sum 'C18 H17 N3 O3'
_chemical_formula_weight 323.35
_space_group_IT_number 4
_symmetry_cell_setting monoclinic
_symmetry_space_group_name_Hall 'P 2yb'
_symmetry_space_group_name_H-M 'P 1 21 1'
_cell_angle_alpha 90.00
_cell_angle_beta 90.712(4)
_cell_angle_gamma 90.00
_cell_formula_units_Z 4
_cell_length_a 5.6269(6)
_cell_length_b 36.295(4)
_cell_length_c 7.6556(9)
_cell_measurement_temperature 296(2)
_cell_volume 1563.4(3)
_diffrn_ambient_temperature 296(2)
_exptl_crystal_density_diffrn 1.374
_cod_depositor_comments
;
The following automatic conversions were performed:
'_symmetry_cell_setting' value 'Monoclinic' changed to 'monoclinic'
according to '/home/saulius/struct/CIF-dictionaries/cif_core.dic'
dictionary named 'cif_core.dic' version 2.4.1 from 2010-06-29.

Automatic conversion script
Id: cif_fix_enum 1527 2010-12-29 10:47:43Z saulius 
;
_cod_original_sg_symbol_H-M 'P 21'
_cod_database_code 4020374

loop_
_symmetry_equiv_pos_as_xyz
'x, y, z'
'-x, y+1/2, -z'

loop_
_atom_site_label
_atom_site_type_symbol
_atom_site_fract_x
_atom_site_fract_y
_atom_site_fract_z
_atom_site_U_iso_or_equiv
_atom_site_adp_type
_atom_site_occupancy
_atom_site_symmetry_multiplicity
_atom_site_calc_flag
_atom_site_refinement_flags
_atom_site_disorder_assembly
_atom_site_disorder_group
O1A O 0.6930(3) 0.04927(4) 0.5329(3) 0.0582(5) Uani 1 1 d . . .
O2A O 0.1854(3) 0.10258(4) 0.6492(2) 0.0508(5) Uani 1 1 d . . .
O3A O 0.8403(5) 0.31722(6) 0.4877(4) 0.1313(13) Uani 1 1 d . . .
N1A N 0.2953(4) 0.03615(5) 0.5315(3) 0.0438(5) Uani 1 1 d . . .
H1AA H 0.1592 0.0462 0.5490 0.053 Uiso 1 1 calc R . .
N2A N 0.1853(4) 0.13761(5) 0.5679(3) 0.0446(5) Uani 1 1 d . . .
N3A N 0.5576(4) 0.29518(5) 0.3158(3) 0.0454(5) Uani 1 1 d . . .
H3AA H 0.4626 0.3015 0.2321 0.054 Uiso 1 1 calc R . .
C1A C 0.4793(5) -0.01512(7) 0.3705(3) 0.0436(6) Uani 1 1 d . . .
H1AB H 0.6094 -0.0006 0.3417 0.052 Uiso 1 1 calc R . .
C2A C 0.4669(5) -0.05139(6) 0.3179(3) 0.0482(7) Uani 1 1 d . . .
H2AB H 0.5905 -0.0614 0.2541 0.058 Uiso 1 1 calc R . .
C3A C 0.2752(5) -0.07282(7) 0.3584(4) 0.0497(7) Uani 1 1 d . . .
H3AB H 0.2694 -0.0974 0.3237 0.060 Uiso 1 1 calc R . .
C4A C 0.0903(5) -0.05766(7) 0.4513(4) 0.0510(7) Uani 1 1 d . . .
H4AA H -0.0413 -0.0721 0.4773 0.061 Uiso 1 1 calc R . .
C5A C 0.0977(4) -0.02169(6) 0.5058(3) 0.0448(6) Uani 1 1 d . . .
H5AA H -0.0280 -0.0117 0.5678 0.054 Uiso 1 1 calc R . .
C6A C 0.2933(4) -0.00044(6) 0.4678(3) 0.0386(6) Uani 1 1 d . . .
C7A C 0.4883(5) 0.05693(6) 0.5677(3) 0.0424(6) Uani 1 1 d . . .
C8A C 0.4305(4) 0.09128(6) 0.6753(3) 0.0429(6) Uani 1 1 d . . .
H8AA H 0.4560 0.0856 0.7993 0.051 Uiso 1 1 calc R . .
C9A C 0.5795(4) 0.12459(6) 0.6288(4) 0.0469(7) Uani 1 1 d . . .
H9AA H 0.6575 0.1350 0.7312 0.056 Uiso 1 1 calc R . .
H9AB H 0.6980 0.1186 0.5424 0.056 Uiso 1 1 calc R . .
C10A C 0.3972(4) 0.14965(6) 0.5571(3) 0.0354(6) Uani 1 1 d . . .
C11A C 0.4437(4) 0.18696(6) 0.4896(3) 0.0341(6) Uani 1 1 d . . .
C12A C 0.6545(4) 0.20473(6) 0.5258(3) 0.0404(6) Uani 1 1 d . . .
H12A H 0.7740 0.1922 0.5862 0.048 Uiso 1 1 calc R . .
C13A C 0.6932(4) 0.24056(6) 0.4751(3) 0.0413(6) Uani 1 1 d . . .
H13A H 0.8354 0.2522 0.5049 0.050 Uiso 1 1 calc R . .
C14A C 0.5235(4) 0.25923(6) 0.3810(3) 0.0385(6) Uani 1 1 d . . .
C15A C 0.3128(4) 0.24176(6) 0.3411(3) 0.0423(6) Uani 1 1 d . . .
H15A H 0.1958 0.2541 0.2773 0.051 Uiso 1 1 calc R . .
C16A C 0.2739(4) 0.20618(6) 0.3948(3) 0.0405(6) Uani 1 1 d . . .
H16A H 0.1304 0.1948 0.3668 0.049 Uiso 1 1 calc R . .
C17A C 0.7148(6) 0.32089(7) 0.3641(4) 0.0659(9) Uani 1 1 d . . .
C18A C 0.7263(6) 0.35461(8) 0.2556(4) 0.0851(12) Uani 1 1 d . . .
H18A H 0.8445 0.3710 0.3032 0.102 Uiso 1 1 calc R . .
H18B H 0.5743 0.3666 0.2551 0.102 Uiso 1 1 calc R . .
H18C H 0.7674 0.3481 0.1383 0.102 Uiso 1 1 calc R . .
O1B O 1.1936(3) 0.04700(4) 1.0440(3) 0.0644(6) Uani 1 1 d . . .
O2B O 0.6985(3) 0.10283(4) 1.1672(2) 0.0541(5) Uani 1 1 d . . .
O3B O 1.3201(4) 0.31204(5) 0.9985(3) 0.0987(9) Uani 1 1 d . . .
N1B N 0.7963(4) 0.03555(5) 1.0457(3) 0.0436(5) Uani 1 1 d . . .
H1BA H 0.6609 0.0454 1.0671 0.052 Uiso 1 1 calc R . .
N2B N 0.6897(4) 0.13925(5) 1.1015(3) 0.0462(5) Uani 1 1 d . . .
N3B N 1.0603(4) 0.29409(5) 0.8012(3) 0.0494(6) Uani 1 1 d . . .
H3BA H 0.9774 0.3005 0.7111 0.059 Uiso 1 1 calc R . .
C1B C 0.9766(4) -0.02517(6) 1.0082(4) 0.0433(6) Uani 1 1 d . . .
H1BB H 1.1108 -0.0176 1.0706 0.052 Uiso 1 1 calc R . .
C2B C 0.9612(5) -0.06075(6) 0.9478(4) 0.0483(7) Uani 1 1 d . . .
H2BB H 1.0835 -0.0773 0.9718 0.058 Uiso 1 1 calc R . .
C3B C 0.7676(5) -0.07197(6) 0.8527(4) 0.0479(7) Uani 1 1 d . . .
H3BB H 0.7590 -0.0959 0.8092 0.057 Uiso 1 1 calc R . .
C4B C 0.5874(5) -0.04770(6) 0.8223(3) 0.0473(7) Uani 1 1 d . . .
H4BA H 0.4541 -0.0553 0.7588 0.057 Uiso 1 1 calc R . .
C5B C 0.5992(4) -0.01208(7) 0.8841(3) 0.0440(6) Uani 1 1 d . . .
H5BA H 0.4745 0.0042 0.8626 0.053 Uiso 1 1 calc R . .
C6B C 0.7940(5) -0.00075(6) 0.9769(3) 0.0384(6) Uani 1 1 d . . .
C7B C 0.9900(5) 0.05575(6) 1.0803(3) 0.0444(7) Uani 1 1 d . . .
C8B C 0.9457(4) 0.09166(6) 1.1766(3) 0.0443(6) Uani 1 1 d . . .
H8BA H 0.9901 0.0882 1.2997 0.053 Uiso 1 1 calc R . .
C9B C 1.0894(4) 0.12338(6) 1.1045(4) 0.0475(7) Uani 1 1 d . . .
H9BA H 1.2046 0.1324 1.1895 0.057 Uiso 1 1 calc R . .
H9BB H 1.1706 0.1165 0.9983 0.057 Uiso 1 1 calc R . .
C10B C 0.8996(4) 0.15075(6) 1.0696(3) 0.0360(6) Uani 1 1 d . . .
C11B C 0.9404(4) 0.18811(6) 1.0017(3) 0.0360(6) Uani 1 1 d . . .
C12B C 1.1540(4) 0.19691(6) 0.9207(3) 0.0417(6) Uani 1 1 d . . .
H12B H 1.2719 0.1791 0.9112 0.050 Uiso 1 1 calc R . .
C13B C 1.1918(4) 0.23159(6) 0.8548(4) 0.0468(7) Uani 1 1 d . . .
H13B H 1.3338 0.2369 0.7993 0.056 Uiso 1 1 calc R . .
C14B C 1.0224(4) 0.25827(6) 0.8703(3) 0.0386(6) Uani 1 1 d . . .
C15B C 0.8102(5) 0.25011(7) 0.9508(3) 0.0489(7) Uani 1 1 d . . .
H15B H 0.6941 0.2682 0.9606 0.059 Uiso 1 1 calc R . .
C16B C 0.7693(4) 0.21511(6) 1.0171(3) 0.0463(7) Uani 1 1 d . . .
H16B H 0.6267 0.2099 1.0719 0.056 Uiso 1 1 calc R . .
C17B C 1.2134(5) 0.31806(7) 0.8654(4) 0.0527(7) Uani 1 1 d . . .
C18B C 1.2471(6) 0.35299(7) 0.7679(4) 0.0727(10) Uani 1 1 d . . .
H18D H 1.3619 0.3680 0.8282 0.087 Uiso 1 1 calc R . .
H18E H 1.0985 0.3659 0.7598 0.087 Uiso 1 1 calc R . .
H18F H 1.3026 0.3476 0.6526 0.087 Uiso 1 1 calc R . .

loop_
_atom_site_aniso_label
_atom_site_aniso_U_11
_atom_site_aniso_U_22
_atom_site_aniso_U_33
_atom_site_aniso_U_23
_atom_site_aniso_U_13
_atom_site_aniso_U_12
O1A 0.0467(12) 0.0472(11) 0.0811(15) -0.0078(10) 0.0093(10) 0.0013(9)
O2A 0.0474(12) 0.0374(10) 0.0679(12) 0.0018(9) 0.0090(9) -0.0012(9)
O3A 0.190(3) 0.0672(14) 0.134(2) 0.0401(15) -0.124(2) -0.0472(16)
N1A 0.0410(13) 0.0375(11) 0.0529(14) -0.0019(10) 0.0024(10) 0.0063(10)
N2A 0.0422(14) 0.0350(11) 0.0566(14) -0.0031(10) 0.0016(10) -0.0001(10)
N3A 0.0504(14) 0.0396(12) 0.0457(13) 0.0063(10) -0.0159(10) -0.0009(10)
C1A 0.0433(16) 0.0492(15) 0.0383(15) 0.0032(13) 0.0075(12) 0.0001(12)
C2A 0.0518(18) 0.0494(16) 0.0433(16) -0.0079(13) 0.0043(13) 0.0093(14)
C3A 0.0537(19) 0.0402(14) 0.0550(19) -0.0064(13) -0.0044(14) 0.0020(14)
C4A 0.0462(17) 0.0471(15) 0.0595(19) 0.0040(14) -0.0051(13) -0.0068(13)
C5A 0.0388(16) 0.0478(15) 0.0481(17) -0.0013(13) 0.0060(12) 0.0050(12)
C6A 0.0387(16) 0.0372(13) 0.0400(15) 0.0022(11) -0.0022(12) 0.0039(11)
C7A 0.0527(19) 0.0351(13) 0.0393(16) 0.0090(11) 0.0009(13) 0.0013(13)
C8A 0.0480(17) 0.0397(13) 0.0409(14) 0.0017(12) -0.0015(12) 0.0027(12)
C9A 0.0447(16) 0.0385(13) 0.0573(17) -0.0023(13) -0.0087(13) 0.0011(12)
C10A 0.0326(14) 0.0377(13) 0.0360(14) -0.0051(11) 0.0013(11) 0.0048(11)
C11A 0.0345(15) 0.0336(12) 0.0342(14) -0.0021(11) 0.0005(11) 0.0042(10)
C12A 0.0359(15) 0.0401(14) 0.0451(15) 0.0014(12) -0.0071(11) 0.0047(12)
C13A 0.0374(15) 0.0443(14) 0.0420(16) 0.0002(12) -0.0067(11) -0.0005(12)
C14A 0.0425(16) 0.0365(13) 0.0364(15) 0.0000(12) -0.0056(11) 0.0018(12)
C15A 0.0408(16) 0.0438(15) 0.0422(16) 0.0039(12) -0.0072(12) 0.0057(12)
C16A 0.0361(15) 0.0465(14) 0.0389(15) -0.0008(12) -0.0052(11) -0.0003(12)
C17A 0.089(2) 0.0450(16) 0.063(2) 0.0080(15) -0.0358(18) -0.0090(16)
C18A 0.101(3) 0.0581(19) 0.095(3) 0.0255(18) -0.045(2) -0.0199(19)
O1B 0.0505(13) 0.0420(10) 0.1013(17) -0.0105(10) 0.0184(11) -0.0013(9)
O2B 0.0478(12) 0.0355(10) 0.0792(13) -0.0015(9) 0.0152(10) 0.0019(9)
O3B 0.134(2) 0.0605(13) 0.0992(19) 0.0170(13) -0.0809(17) -0.0242(13)
N1B 0.0396(13) 0.0352(11) 0.0561(15) -0.0028(10) 0.0053(10) 0.0052(10)
N2B 0.0394(14) 0.0391(12) 0.0602(15) -0.0018(11) 0.0053(11) 0.0012(10)
N3B 0.0636(16) 0.0396(12) 0.0445(13) 0.0065(10) -0.0232(11) -0.0019(11)
C1B 0.0404(15) 0.0369(13) 0.0524(17) 0.0012(11) -0.0032(12) 0.0010(11)
C2B 0.0438(17) 0.0364(14) 0.0647(19) 0.0014(13) -0.0032(14) 0.0055(12)
C3B 0.0530(19) 0.0349(14) 0.0558(18) -0.0076(12) 0.0008(14) -0.0030(13)
C4B 0.0473(18) 0.0468(15) 0.0479(17) -0.0001(13) -0.0026(13) -0.0057(13)
C5B 0.0381(16) 0.0457(15) 0.0481(16) 0.0020(13) -0.0027(12) 0.0030(12)
C6B 0.0419(16) 0.0337(13) 0.0398(15) 0.0015(11) 0.0054(12) 0.0010(11)
C7B 0.0495(18) 0.0334(13) 0.0504(17) 0.0041(12) 0.0089(13) 0.0020(13)
C8B 0.0515(18) 0.0379(13) 0.0436(15) -0.0012(12) 0.0014(12) 0.0032(13)
C9B 0.0381(16) 0.0355(13) 0.0689(19) -0.0068(13) -0.0022(13) 0.0015(12)
C10B 0.0340(15) 0.0351(13) 0.0387(15) -0.0069(11) -0.0011(11) 0.0003(11)
C11B 0.0398(16) 0.0376(13) 0.0304(13) -0.0058(11) -0.0048(11) 0.0028(11)
C12B 0.0389(16) 0.0373(14) 0.0490(16) -0.0013(12) 0.0024(12) 0.0066(11)
C13B 0.0433(16) 0.0453(15) 0.0518(18) -0.0010(13) 0.0014(13) -0.0020(13)
C14B 0.0423(16) 0.0394(14) 0.0339(14) 0.0018(12) -0.0068(11) 0.0000(12)
C15B 0.0508(18) 0.0407(14) 0.0549(18) -0.0009(13) -0.0084(13) 0.0132(13)
C16B 0.0375(15) 0.0460(16) 0.0554(17) -0.0010(13) 0.0040(12) 0.0025(12)
C17B 0.063(2) 0.0416(15) 0.0528(19) 0.0016(14) -0.0181(15) -0.0013(14)
C18B 0.081(2) 0.0495(17) 0.087(3) 0.0111(16) -0.0242(19) -0.0102(16)

loop_
_geom_bond_atom_site_label_1
_geom_bond_atom_site_label_2
_geom_bond_distance
_geom_bond_site_symmetry_2
_geom_bond_publ_flag
O1A C7A 1.218(3) . ?
O2A N2A 1.416(2) . ?
O2A C8A 1.450(3) . ?
O3A C17A 1.181(3) . ?
N1A C7A 1.348(3) . ?
N1A C6A 1.415(3) . ?
N2A C10A 1.273(3) . ?
N3A C17A 1.335(3) . ?
N3A C14A 1.411(3) . ?
C1A C2A 1.378(3) . ?
C1A C6A 1.398(3) . ?
C2A C3A 1.368(3) . ?
C3A C4A 1.382(4) . ?
C4A C5A 1.371(3) . ?
C5A C6A 1.378(3) . ?
C7A C8A 1.532(3) . ?
C8A C9A 1.516(3) . ?
C9A C10A 1.472(3) . ?
C10A C11A 1.474(3) . ?
C11A C12A 1.375(3) . ?
C11A C16A 1.381(3) . ?
C12A C13A 1.375(3) . ?
C13A C14A 1.369(3) . ?
C14A C15A 1.376(3) . ?
C15A C16A 1.374(3) . ?
C17A C18A 1.481(4) . ?
O1B C7B 1.224(3) . ?
O2B N2B 1.415(2) . ?
O2B C8B 1.450(3) . ?
O3B C17B 1.196(3) . ?
N1B C7B 1.337(3) . ?
N1B C6B 1.419(3) . ?
N2B C10B 1.279(3) . ?
N3B C17B 1.316(3) . ?
N3B C14B 1.421(3) . ?
C1B C2B 1.374(3) . ?
C1B C6B 1.376(3) . ?
C2B C3B 1.365(3) . ?
C3B C4B 1.361(3) . ?
C4B C5B 1.378(3) . ?
C5B C6B 1.362(3) . ?
C7B C8B 1.519(3) . ?
C8B C9B 1.515(3) . ?
C9B C10B 1.481(3) . ?
C10B C11B 1.471(3) . ?
C11B C16B 1.380(3) . ?
C11B C12B 1.396(3) . ?
C12B C13B 1.373(3) . ?
C13B C14B 1.365(3) . ?
C14B C15B 1.383(3) . ?
C15B C16B 1.388(3) . ?
C17B C18B 1.484(3) . ?

loop_
_cod_related_entry_id
_cod_related_entry_database
_cod_related_entry_code
1 ChemSpider 30658452
